data_7224463
loop_
_publ_author_name
'Chen, Qing-Qing'
'Li, Kaixun'
'Lu, Tao'
'Zhou, Qing-Fa'

_publ_section_title
;
 Phosphine-Catalyzed Domino Reactions of Alkynyl Ketones with
 Sulfonylhydrazones: Construction of Diverse Pyrazoloquinazoline
 Derivatives
;
_journal_name_full 'RSC Adv.'
_journal_paper_doi 10.1039/C6RA00580B
_journal_year 2016
_chemical_formula_sum 'C24 H17 N3 O2'
_chemical_formula_weight 379.41
_chemical_name_systematic
; 
 ? 
;
_space_group_IT_number 14
_symmetry_cell_setting monoclinic
_symmetry_space_group_name_Hall '-P 2ybc'
_symmetry_space_group_name_H-M 'P 1 21/c 1'
_atom_sites_solution_hydrogens geom
_atom_sites_solution_primary direct
_atom_sites_solution_secondary difmap
_audit_creation_method SHELXL-97
_audit_update_record
;
2015-09-17 deposited with the CCDC.
2016-02-29 downloaded from the CCDC.
;
_cell_angle_alpha 90.00
_cell_angle_beta 108.57(3)
_cell_angle_gamma 90.00
_cell_formula_units_Z 4
_cell_length_a 15.462(3)
_cell_length_b 9.2890(19)
_cell_length_c 13.431(3)
_cell_measurement_reflns_used 25
_cell_measurement_temperature 293(2)
_cell_measurement_theta_max 13
_cell_measurement_theta_min 10
_cell_volume 1828.6(7)
_computing_structure_refinement 'SHELXL-97 (Sheldrick, 1997)'
_computing_structure_solution 'SHELXS-97 (Sheldrick, 1990)'
_diffrn_ambient_temperature 293(2)
_diffrn_measured_fraction_theta_full 0.998
_diffrn_measured_fraction_theta_max 0.998
_diffrn_measurement_device_type 'Nonius CAD4'
_diffrn_measurement_method \w/2\q
_diffrn_radiation_monochromator graphite
_diffrn_radiation_source 'fine-focus sealed tube'
_diffrn_radiation_type MoK\a
_diffrn_radiation_wavelength 0.71073
_diffrn_reflns_av_R_equivalents 0.0652
_diffrn_reflns_av_sigmaI/netI 0.0557
_diffrn_reflns_limit_h_max 0
_diffrn_reflns_limit_h_min -18
_diffrn_reflns_limit_k_max 11
_diffrn_reflns_limit_k_min 0
_diffrn_reflns_limit_l_max 16
_diffrn_reflns_limit_l_min -15
_diffrn_reflns_number 3393
_diffrn_reflns_theta_full 25.40
_diffrn_reflns_theta_max 25.40
_diffrn_reflns_theta_min 1.39
_diffrn_standards_decay_% 1
_diffrn_standards_interval_count 200
_diffrn_standards_interval_time 2h
_diffrn_standards_number 3
_exptl_absorpt_coefficient_mu 0.090
_exptl_absorpt_correction_T_max 0.9911
_exptl_absorpt_correction_T_min 0.9736
_exptl_absorpt_correction_type psi-scan
_exptl_crystal_density_diffrn 1.378
_exptl_crystal_density_method 'not measured'
_exptl_crystal_F_000 792
_exptl_crystal_size_max 0.30
_exptl_crystal_size_mid 0.20
_exptl_crystal_size_min 0.10
_refine_diff_density_max 0.179
_refine_diff_density_min -0.180
_refine_diff_density_rms 0.045
_refine_ls_extinction_method none
_refine_ls_goodness_of_fit_ref 1.002
_refine_ls_hydrogen_treatment constr
_refine_ls_matrix_type full
_refine_ls_number_parameters 262
_refine_ls_number_reflns 3365
_refine_ls_number_restraints 0
_refine_ls_restrained_S_all 1.002
_refine_ls_R_factor_all 0.1113
_refine_ls_R_factor_gt 0.0595
_refine_ls_shift/su_max 0.000
_refine_ls_shift/su_mean 0.000
_refine_ls_structure_factor_coef Fsqd
_refine_ls_weighting_details 'calc w=1/[\s^2^(Fo^2^)+(0.0660P)^2^+0.0000P] where P=(Fo^2^+2Fc^2^)/3'
_refine_ls_weighting_scheme calc
_refine_ls_wR_factor_gt 0.1291
_refine_ls_wR_factor_ref 0.1497
_reflns_number_gt 1948
_reflns_number_total 3365
_reflns_threshold_expression >2sigma(I)
_cod_data_source_file c6ra00580b2.cif
_cod_data_source_block x
_cod_depositor_comments
;
The following automatic conversions were performed:

'_symmetry_cell_setting' value 'Monoclinic' changed to 'monoclinic'
according to
/usr/data/users/saulius/crontab/automatic-downloads/rss-feeds/RSC/lib/dictionaries/cif_core.dic
dictionary named 'cif_core.dic' version 2.4.2 from 2011-04-26.

Automatic conversion script
Id: cif_fix_values 4268 2015-11-12 08:31:59Z antanas 
;
_cod_original_cell_volume 1828.6(6)
_cod_original_sg_symbol_H-M P21/C
_cod_database_code 7224463

loop_
_symmetry_equiv_pos_as_xyz
'x, y, z'
'-x, y+1/2, -z+1/2'
'-x, -y, -z'
'x, -y-1/2, z-1/2'

loop_
_atom_site_label
_atom_site_type_symbol
_atom_site_fract_x
_atom_site_fract_y
_atom_site_fract_z
_atom_site_U_iso_or_equiv
_atom_site_adp_type
_atom_site_occupancy
_atom_site_symmetry_multiplicity
_atom_site_calc_flag
_atom_site_refinement_flags
N1 N 0.44368(16) 0.0451(2) 0.09355(18) 0.0469(6) Uani 1 1 d .
C1 C 0.3576(2) 0.0807(3) 0.0534(2) 0.0480(7) Uani 1 1 d .
H1B H 0.3110 0.0135 0.0295 0.058 Uiso 1 1 calc R
O2 O 0.23351(15) 0.4110(3) 0.0495(2) 0.0821(8) Uani 1 1 d .
N2 N 0.48682(14) 0.1756(2) 0.11480(17) 0.0399(6) Uani 1 1 d .
O1 O 0.62837(13) 0.0722(2) 0.16139(16) 0.0542(6) Uani 1 1 d .
C2 C 0.58281(18) 0.1813(3) 0.1470(2) 0.0399(7) Uani 1 1 d .
N3 N 0.61717(14) 0.3181(2) 0.15831(17) 0.0400(6) Uani 1 1 d .
C3 C 0.56403(18) 0.4443(3) 0.1468(2) 0.0379(7) Uani 1 1 d .
C4 C 0.60326(19) 0.5807(3) 0.1671(2) 0.0459(7) Uani 1 1 d .
H4A H 0.6665 0.5889 0.1910 0.055 Uiso 1 1 calc R
C5 C 0.5510(2) 0.7033(3) 0.1524(2) 0.0485(7) Uani 1 1 d .
H5A H 0.5788 0.7932 0.1655 0.058 Uiso 1 1 calc R
C6 C 0.4570(2) 0.6926(3) 0.1183(2) 0.0485(8) Uani 1 1 d .
H6A H 0.4213 0.7752 0.1081 0.058 Uiso 1 1 calc R
C7 C 0.41655(19) 0.5594(3) 0.0993(2) 0.0437(7) Uani 1 1 d .
H7A H 0.3532 0.5532 0.0766 0.052 Uiso 1 1 calc R
C8 C 0.46779(18) 0.4331(3) 0.1130(2) 0.0371(6) Uani 1 1 d .
C9 C 0.42862(18) 0.2914(3) 0.0926(2) 0.0374(6) Uani 1 1 d .
C10 C 0.34190(18) 0.2317(3) 0.0499(2) 0.0422(7) Uani 1 1 d .
C11 C 0.25233(19) 0.3027(3) 0.0083(2) 0.0497(8) Uani 1 1 d .
C12 C 0.18277(18) 0.2432(3) -0.0863(2) 0.0457(7) Uani 1 1 d .
C13 C 0.2050(2) 0.1556(3) -0.1584(2) 0.0539(8) Uani 1 1 d .
H13A H 0.2652 0.1273 -0.1462 0.065 Uiso 1 1 calc R
C14 C 0.1378(2) 0.1101(4) -0.2484(3) 0.0704(10) Uani 1 1 d .
H14A H 0.1530 0.0524 -0.2969 0.084 Uiso 1 1 calc R
C15 C 0.0489(3) 0.1502(4) -0.2659(3) 0.0842(12) Uani 1 1 d .
H15A H 0.0038 0.1184 -0.3258 0.101 Uiso 1 1 calc R
C16 C 0.0260(2) 0.2373(4) -0.1952(3) 0.0785(11) Uani 1 1 d .
H16A H -0.0344 0.2643 -0.2075 0.094 Uiso 1 1 calc R
C17 C 0.0925(2) 0.2839(4) -0.1068(3) 0.0628(9) Uani 1 1 d .
H17A H 0.0768 0.3439 -0.0598 0.075 Uiso 1 1 calc R
C18 C 0.71638(17) 0.3307(3) 0.1742(2) 0.0487(8) Uani 1 1 d .
H18A H 0.7261 0.4112 0.1330 0.058 Uiso 1 1 calc R
H18B H 0.7365 0.2442 0.1476 0.058 Uiso 1 1 calc R
C19 C 0.77457(18) 0.3520(3) 0.2866(2) 0.0450(7) Uani 1 1 d .
C20 C 0.82692(19) 0.4754(3) 0.3177(3) 0.0562(8) Uani 1 1 d .
H20A H 0.8263 0.5461 0.2685 0.067 Uiso 1 1 calc R
C21 C 0.8799(2) 0.4938(4) 0.4213(3) 0.0640(9) Uani 1 1 d .
H21A H 0.9142 0.5772 0.4418 0.077 Uiso 1 1 calc R
C22 C 0.8819(2) 0.3891(4) 0.4936(3) 0.0691(10) Uani 1 1 d .
H22A H 0.9171 0.4021 0.5634 0.083 Uiso 1 1 calc R
C23 C 0.8322(2) 0.2648(4) 0.4635(3) 0.0648(10) Uani 1 1 d .
H23A H 0.8350 0.1932 0.5128 0.078 Uiso 1 1 calc R
C24 C 0.77857(19) 0.2459(3) 0.3611(2) 0.0521(8) Uani 1 1 d .
H24A H 0.7448 0.1618 0.3413 0.063 Uiso 1 1 calc R

loop_
_atom_site_aniso_label
_atom_site_aniso_U_11
_atom_site_aniso_U_22
_atom_site_aniso_U_33
_atom_site_aniso_U_23
_atom_site_aniso_U_13
_atom_site_aniso_U_12
N1 0.0466(15) 0.0358(13) 0.0584(16) -0.0024(11) 0.0168(12) -0.0032(12)
C1 0.0434(17) 0.0426(17) 0.0592(19) -0.0010(15) 0.0182(15) -0.0078(15)
O2 0.0505(14) 0.0703(16) 0.127(2) -0.0382(16) 0.0308(14) 0.0042(12)
N2 0.0375(13) 0.0356(13) 0.0490(14) -0.0014(11) 0.0174(11) -0.0007(11)
O1 0.0457(12) 0.0446(12) 0.0711(14) -0.0023(10) 0.0169(10) 0.0110(10)
C2 0.0401(16) 0.0401(17) 0.0405(16) -0.0002(13) 0.0144(13) 0.0024(14)
N3 0.0350(13) 0.0407(14) 0.0470(14) 0.0010(11) 0.0170(10) 0.0024(11)
C3 0.0428(16) 0.0341(15) 0.0413(16) 0.0014(12) 0.0199(13) -0.0006(13)
C4 0.0434(17) 0.0496(18) 0.0499(17) -0.0003(15) 0.0220(14) -0.0033(15)
C5 0.058(2) 0.0375(16) 0.0550(19) 0.0002(14) 0.0251(15) -0.0085(15)
C6 0.057(2) 0.0379(16) 0.0572(19) -0.0005(14) 0.0274(15) 0.0054(15)
C7 0.0434(16) 0.0386(16) 0.0533(18) -0.0022(14) 0.0214(14) 0.0015(13)
C8 0.0432(16) 0.0361(15) 0.0366(15) -0.0016(12) 0.0194(13) -0.0012(13)
C9 0.0400(15) 0.0390(15) 0.0381(15) 0.0000(12) 0.0195(12) 0.0041(13)
C10 0.0404(16) 0.0422(17) 0.0483(16) -0.0020(14) 0.0204(13) -0.0008(14)
C11 0.0432(17) 0.0424(17) 0.071(2) -0.0002(15) 0.0282(15) -0.0007(14)
C12 0.0365(16) 0.0402(16) 0.0638(19) 0.0061(15) 0.0209(14) 0.0015(14)
C13 0.0431(17) 0.0530(19) 0.068(2) 0.0053(17) 0.0213(16) 0.0040(15)
C14 0.067(2) 0.070(2) 0.071(2) -0.0043(19) 0.0168(19) 0.003(2)
C15 0.062(3) 0.080(3) 0.090(3) 0.003(2) -0.005(2) -0.004(2)
C16 0.042(2) 0.081(3) 0.106(3) 0.010(3) 0.014(2) 0.006(2)
C17 0.0433(19) 0.062(2) 0.086(2) 0.0075(19) 0.0246(18) 0.0075(17)
C18 0.0385(16) 0.0532(18) 0.0625(19) 0.0047(15) 0.0278(14) 0.0042(14)
C19 0.0335(15) 0.0490(18) 0.0590(19) 0.0024(15) 0.0238(14) 0.0025(14)
C20 0.0413(17) 0.0517(19) 0.079(2) 0.0050(17) 0.0242(17) -0.0018(15)
C21 0.0413(18) 0.070(2) 0.081(2) -0.016(2) 0.0204(18) -0.0071(17)
C22 0.0461(19) 0.097(3) 0.063(2) -0.015(2) 0.0166(17) -0.001(2)
C23 0.0460(19) 0.090(3) 0.062(2) 0.013(2) 0.0211(17) -0.001(2)
C24 0.0396(16) 0.0596(19) 0.062(2) 0.0043(17) 0.0234(15) -0.0028(15)

loop_
_atom_type_symbol
_atom_type_description
_atom_type_scat_dispersion_real
_atom_type_scat_dispersion_imag
_atom_type_scat_source
C C 0.0033 0.0016 'International Tables Vol C Tables 4.2.6.8 and 6.1.1.4'
H H 0.0000 0.0000 'International Tables Vol C Tables 4.2.6.8 and 6.1.1.4'
N N 0.0061 0.0033 'International Tables Vol C Tables 4.2.6.8 and 6.1.1.4'
O O 0.0106 0.0060 'International Tables Vol C Tables 4.2.6.8 and 6.1.1.4'

loop_
_geom_angle_atom_site_label_1
_geom_angle_atom_site_label_2
_geom_angle_atom_site_label_3
_geom_angle
C1 N1 N2 103.0(2)
N1 C1 C10 113.8(3)
N1 C1 H1B 123.1
C10 C1 H1B 123.1
N1 N2 C9 114.0(2)
N1 N2 C2 119.5(2)
C9 N2 C2 126.2(2)
O1 C2 N3 125.0(2)
O1 C2 N2 121.2(2)
N3 C2 N2 113.8(2)
C2 N3 C3 124.6(2)
C2 N3 C18 115.9(2)
C3 N3 C18 119.3(2)
C4 C3 N3 122.1(2)
C4 C3 C8 118.5(2)
N3 C3 C8 119.4(2)
C5 C4 C3 121.7(3)
C5 C4 H4A 119.1
C3 C4 H4A 119.1
C4 C5 C6 119.8(3)
C4 C5 H5A 120.1
C6 C5 H5A 120.1
C7 C6 C5 119.7(3)
C7 C6 H6A 120.2
C5 C6 H6A 120.2
C6 C7 C8 121.8(3)
C6 C7 H7A 119.1
C8 C7 H7A 119.1
C7 C8 C3 118.4(2)
C7 C8 C9 123.9(2)
C3 C8 C9 117.7(2)
N2 C9 C10 104.8(2)
N2 C9 C8 117.9(2)
C10 C9 C8 137.2(3)
C9 C10 C1 104.3(2)
C9 C10 C11 130.0(3)
C1 C10 C11 125.7(3)
O2 C11 C10 121.6(3)
O2 C11 C12 118.7(3)
C10 C11 C12 119.7(3)
C17 C12 C13 118.6(3)
C17 C12 C11 118.5(3)
C13 C12 C11 122.8(3)
C14 C13 C12 120.2(3)
C14 C13 H13A 119.9
C12 C13 H13A 119.9
C15 C14 C13 119.9(4)
C15 C14 H14A 120.0
C13 C14 H14A 120.0
C14 C15 C16 120.4(4)
C14 C15 H15A 119.8
C16 C15 H15A 119.8
C17 C16 C15 119.8(3)
C17 C16 H16A 120.1
C15 C16 H16A 120.1
C16 C17 C12 121.1(3)
C16 C17 H17A 119.5
C12 C17 H17A 119.5
N3 C18 C19 114.5(2)
N3 C18 H18A 108.6
C19 C18 H18A 108.6
N3 C18 H18B 108.6
C19 C18 H18B 108.6
H18A C18 H18B 107.6
C20 C19 C24 118.7(3)
C20 C19 C18 121.1(3)
C24 C19 C18 120.2(3)
C21 C20 C19 120.5(3)
C21 C20 H20A 119.8
C19 C20 H20A 119.8
C22 C21 C20 119.9(3)
C22 C21 H21A 120.0
C20 C21 H21A 120.0
C21 C22 C23 120.3(3)
C21 C22 H22A 119.8
C23 C22 H22A 119.8
C24 C23 C22 120.3(3)
C24 C23 H23A 119.8
C22 C23 H23A 119.8
C23 C24 C19 120.2(3)
C23 C24 H24A 119.9
C19 C24 H24A 119.9

loop_
_geom_bond_atom_site_label_1
_geom_bond_atom_site_label_2
_geom_bond_distance
N1 C1 1.309(3)
N1 N2 1.369(3)
C1 C10 1.421(4)
C1 H1B 0.9300
O2 C11 1.227(3)
N2 C9 1.373(3)
N2 C2 1.409(3)
O1 C2 1.214(3)
C2 N3 1.367(3)
N3 C3 1.412(3)
N3 C18 1.484(3)
C3 C4 1.393(4)
C3 C8 1.415(4)
C4 C5 1.375(4)
C4 H4A 0.9300
C5 C6 1.381(4)
C5 H5A 0.9300
C6 C7 1.374(4)
C6 H6A 0.9300
C7 C8 1.394(3)
C7 H7A 0.9300
C8 C9 1.439(4)
C9 C10 1.394(4)
C10 C11 1.474(4)
C11 C12 1.485(4)
C12 C17 1.387(4)
C12 C13 1.389(4)
C13 C14 1.386(4)
C13 H13A 0.9300
C14 C15 1.370(5)
C14 H14A 0.9300
C15 C16 1.376(5)
C15 H15A 0.9300
C16 C17 1.370(5)
C16 H16A 0.9300
C17 H17A 0.9300
C18 C19 1.504(4)
C18 H18A 0.9700
C18 H18B 0.9700
C19 C20 1.388(4)
C19 C24 1.392(4)
C20 C21 1.382(4)
C20 H20A 0.9300
C21 C22 1.368(5)
C21 H21A 0.9300
C22 C23 1.374(5)
C22 H22A 0.9300
C23 C24 1.373(4)
C23 H23A 0.9300
C24 H24A 0.9300

loop_
_geom_torsion_atom_site_label_1
_geom_torsion_atom_site_label_2
_geom_torsion_atom_site_label_3
_geom_torsion_atom_site_label_4
_geom_torsion
N2 N1 C1 C10 -1.6(3)
C1 N1 N2 C9 2.6(3)
C1 N1 N2 C2 -171.9(2)
N1 N2 C2 O1 -3.8(4)
C9 N2 C2 O1 -177.5(2)
N1 N2 C2 N3 175.5(2)
C9 N2 C2 N3 1.8(4)
O1 C2 N3 C3 -176.4(3)
N2 C2 N3 C3 4.3(4)
O1 C2 N3 C18 9.3(4)
N2 C2 N3 C18 -170.0(2)
C2 N3 C3 C4 175.1(3)
C18 N3 C3 C4 -10.8(4)
C2 N3 C3 C8 -5.4(4)
C18 N3 C3 C8 168.7(2)
N3 C3 C4 C5 177.9(2)
C8 C3 C4 C5 -1.6(4)
C3 C4 C5 C6 0.9(4)
C4 C5 C6 C7 0.1(4)
C5 C6 C7 C8 -0.3(4)
C6 C7 C8 C3 -0.4(4)
C6 C7 C8 C9 -179.0(3)
C4 C3 C8 C7 1.3(4)
N3 C3 C8 C7 -178.2(2)
C4 C3 C8 C9 -180.0(2)
N3 C3 C8 C9 0.5(4)
N1 N2 C9 C10 -2.5(3)
C2 N2 C9 C10 171.5(2)
N1 N2 C9 C8 179.6(2)
C2 N2 C9 C8 -6.3(4)
C7 C8 C9 N2 -176.5(2)
C3 C8 C9 N2 4.9(3)
C7 C8 C9 C10 6.5(5)
C3 C8 C9 C10 -172.0(3)
N2 C9 C10 C1 1.4(3)
C8 C9 C10 C1 178.6(3)
N2 C9 C10 C11 -178.0(3)
C8 C9 C10 C11 -0.8(5)
N1 C1 C10 C9 0.1(3)
N1 C1 C10 C11 179.5(3)
C9 C10 C11 O2 -38.1(5)
C1 C10 C11 O2 142.7(3)
C9 C10 C11 C12 141.5(3)
C1 C10 C11 C12 -37.7(4)
O2 C11 C12 C17 -18.4(4)
C10 C11 C12 C17 162.0(3)
O2 C11 C12 C13 157.6(3)
C10 C11 C12 C13 -22.0(4)
C17 C12 C13 C14 -0.2(4)
C11 C12 C13 C14 -176.2(3)
C12 C13 C14 C15 -0.8(5)
C13 C14 C15 C16 0.9(6)
C14 C15 C16 C17 -0.1(6)
C15 C16 C17 C12 -0.9(6)
C13 C12 C17 C16 1.0(5)
C11 C12 C17 C16 177.2(3)
C2 N3 C18 C19 -99.8(3)
C3 N3 C18 C19 85.5(3)
N3 C18 C19 C20 -118.4(3)
N3 C18 C19 C24 63.2(3)
C24 C19 C20 C21 -1.8(4)
C18 C19 C20 C21 179.8(3)
C19 C20 C21 C22 0.9(5)
C20 C21 C22 C23 0.7(5)
C21 C22 C23 C24 -1.4(5)
C22 C23 C24 C19 0.5(5)
C20 C19 C24 C23 1.1(4)
C18 C19 C24 C23 179.5(3)
